data_7126416
loop_
_publ_author_name
'Li, Peng'
'Sui, Qi'
'Guo, Meng-Yue'
'Yang, Shuai-Liang'
'Bu, Ran'
'Gao, En-Qing'

_publ_section_title
;
 Selective chemochromic and chemically-induced photochromic response of a
 metal-organic framework.
;
_journal_issue 44
_journal_name_full 'Chemical communications (Cambridge, England)'
_journal_page_first 5929
_journal_page_last 5932
_journal_paper_doi 10.1039/d0cc01627f
_journal_volume 56
_journal_year 2020
_chemical_formula_sum 'C94 H58 N8 O24 Zn3'
_chemical_formula_weight 1879.59
_space_group_crystal_system monoclinic
_space_group_IT_number 4
_space_group_name_Hall 'P 2yb'
_space_group_name_H-M_alt 'P 1 21 1'
_atom_sites_solution_hydrogens geom
_audit_creation_method SHELXL-2014
_audit_update_record
;
2020-02-07 deposited with the CCDC.	2020-04-20 downloaded from the CCDC.
;
_cell_angle_alpha 90
_cell_angle_beta 105.25(2)
_cell_angle_gamma 90
_cell_formula_units_Z 2
_cell_length_a 12.652(4)
_cell_length_b 18.915(4)
_cell_length_c 21.672(5)
_cell_measurement_reflns_used 9816
_cell_measurement_temperature 299(2)
_cell_measurement_theta_max 67.14
_cell_measurement_theta_min 3.15
_cell_volume 5004(2)
_computing_cell_refinement 'Bruker SAINT'
_computing_data_collection 'Bruker APEX2'
_computing_data_reduction 'Bruker SAINT'
_computing_molecular_graphics 'Bruker SHELXTL'
_computing_publication_material 'Bruker SHELXTL'
_computing_structure_refinement 'SHELXL-2014 (Sheldrick, 2014)'
_computing_structure_solution 'SHELXS-97 (Sheldrick 2008)'
_diffrn_ambient_temperature 299(2)
_diffrn_measured_fraction_theta_full 0.999
_diffrn_measured_fraction_theta_max 0.995
_diffrn_measurement_device_type 'Bruker SMART'
_diffrn_measurement_method 'Bruker SMART'
_diffrn_radiation_type CuK\a
_diffrn_radiation_wavelength 1.54178
_diffrn_reflns_av_R_equivalents 0.0606
_diffrn_reflns_av_unetI/netI 0.0504
_diffrn_reflns_Laue_measured_fraction_full 0.999
_diffrn_reflns_Laue_measured_fraction_max 0.995
_diffrn_reflns_limit_h_max 15
_diffrn_reflns_limit_h_min -15
_diffrn_reflns_limit_k_max 22
_diffrn_reflns_limit_k_min -22
_diffrn_reflns_limit_l_max 26
_diffrn_reflns_limit_l_min -25
_diffrn_reflns_number 66789
_diffrn_reflns_point_group_measured_fraction_full 0.999
_diffrn_reflns_point_group_measured_fraction_max 0.995
_diffrn_reflns_theta_full 67.679
_diffrn_reflns_theta_max 68.453
_diffrn_reflns_theta_min 3.150
_exptl_absorpt_coefficient_mu 1.440
_exptl_absorpt_correction_T_max 0.7531
_exptl_absorpt_correction_T_min 0.6340
_exptl_absorpt_correction_type multi-scan
_exptl_absorpt_process_details SADABS
_exptl_crystal_colour yellow
_exptl_crystal_density_diffrn 1.248
_exptl_crystal_description rectangular
_exptl_crystal_F_000 1920
_exptl_crystal_size_max 0.15
_exptl_crystal_size_mid 0.1
_exptl_crystal_size_min 0.05
_platon_squeeze_details
;
TITL t_a.res in P2(1)                       New:P21
CELL   12.6520   18.9150   21.6720     90.00    105.25     90.00
SPGR P21
# Solvent Accessible Volume =      1426
# Electrons Found in S.A.V. =       340
# Note: Atoms in Void are Labelled as Cxxx and Qxxx for all Others
C101 0.450 0.239 0.431 !       4.78 eA-3
C102 0.346 0.669 0.846 !       4.09 eA-3
Q103 0.178 0.734 0.897 !       3.75 eA-3
C104 0.361 0.421 0.268 !       3.58 eA-3
C105 0.766 0.746 0.168 !       3.44 eA-3
C106 0.948 0.685 0.262 !       3.22 eA-3
C107 0.513 0.548 0.752 !       2.81 eA-3
C108 0.419 0.859 0.162 !       2.80 eA-3
C109 0.798 0.252 0.961 !       2.77 eA-3
C110 0.498 0.064 0.230 !       2.70 eA-3
Q111 0.129 0.763 0.154 !       2.48 eA-3
C112 0.582 0.702 0.882 !       2.48 eA-3
C113 0.057 0.689 0.388 !       2.33 eA-3
C114 0.344 0.937 0.262 !       2.14 eA-3
C115 0.658 0.809 0.838 !       2.11 eA-3
C116 0.980 0.550 0.370 !       2.01 eA-3
Q117 0.783 0.389 0.931 !       1.88 eA-3
Q118 0.127 0.092 0.465 !       1.83 eA-3
C119 0.812 0.485 0.905 !       1.82 eA-3
C120 0.317 0.094 0.155 !       1.71 eA-3
C121 0.504 0.235 0.785 !       1.67 eA-3
C122 0.799 0.625 0.525 !       1.44 eA-3
C123 0.955 0.220 0.479 !       1.43 eA-3
C124 0.658 0.217 0.819 !       1.27 eA-3
Q125 0.862 0.548 0.526 !       1.25 eA-3
C126 0.889 0.249 0.448 !       1.25 eA-3
C127 0.142 0.980 0.154 !       1.11 eA-3
C128 0.030 0.176 0.407 !       1.04 eA-3
Q129 0.473 0.425 0.388 !       1.02 eA-3
C130 0.513 0.190 0.151 !       0.97 eA-3
Q131 0.471 0.986 0.444 !       0.90 eA-3
Q132 0.909 0.499 0.318 !       0.89 eA-3
C133 0.716 0.203 0.825 !       0.79 eA-3
Q134 0.872 0.972 0.194 !       0.77 eA-3
C135 0.734 0.217 0.855 !       0.74 eA-3
Q136 0.842 0.955 0.152 !       0.73 eA-3
Q137 0.559 0.814 0.159 !       0.71 eA-3
C138 0.149 0.687 0.518 !       0.70 eA-3
C139 0.959 0.576 0.471 !       0.68 eA-3
Q140 0.517 0.496 0.498 !       0.68 eA-3
Q141 0.877 0.482 0.138 !       0.66 eA-3
Q142 0.233 0.688 0.512 !       0.66 eA-3
Q143 0.299 0.010 0.416 !       0.64 eA-3
C144 0.043 0.654 0.477 !       0.62 eA-3
C145 0.193 0.188 0.464 !       0.61 eA-3
C146 0.970 0.661 0.471 !       0.61 eA-3
C147 0.202 0.049 0.167 !       0.60 eA-3
Q148 0.966 0.471 0.863 !       0.59 eA-3
Q149 1.001 0.481 0.162 !       0.58 eA-3
Q150 0.882 0.623 0.471 !       0.56 eA-3
Q151 0.716 0.971 0.167 !       0.55 eA-3
Q152 0.140 0.951 0.709 !       0.55 eA-3
Q153 0.859 0.485 0.170 !       0.55 eA-3
Q154 0.704 0.202 0.484 !       0.54 eA-3
;
_refine_diff_density_max 0.681
_refine_diff_density_min -0.271
_refine_diff_density_rms 0.064
_refine_ls_abs_structure_details
;
 Refined as an inversion twin.
;
_refine_ls_abs_structure_Flack 0.06(3)
_refine_ls_extinction_method none
_refine_ls_goodness_of_fit_ref 0.995
_refine_ls_hydrogen_treatment constr
_refine_ls_matrix_type full
_refine_ls_number_parameters 1185
_refine_ls_number_reflns 18294
_refine_ls_number_restraints 24
_refine_ls_restrained_S_all 0.995
_refine_ls_R_factor_all 0.0762
_refine_ls_R_factor_gt 0.0610
_refine_ls_shift/su_max 0.002
_refine_ls_shift/su_mean 0.000
_refine_ls_structure_factor_coef Fsqd
_refine_ls_weighting_details 'w=1/[\s^2^(Fo^2^)+(0.1231P)^2^] where P=(Fo^2^+2Fc^2^)/3'
_refine_ls_weighting_scheme calc
_refine_ls_wR_factor_gt 0.1682
_refine_ls_wR_factor_ref 0.1849
_reflns_Friedel_coverage 0.936
_reflns_Friedel_fraction_full 0.999
_reflns_Friedel_fraction_max 0.996
_reflns_number_gt 13836
_reflns_number_total 18294
_reflns_threshold_expression 'I > 2\s(I)'
_cod_data_source_file d0cc01627f2.cif
_cod_data_source_block 2
_cod_depositor_comments 'Adding full bibliography for 7126416.cif.'
_cod_original_sg_symbol_H-M 'P 21'
_cod_database_code 7126416
_shelx_space_group_comment
;
The symmetry employed for this shelxl refinement is uniquely defined
by the following loop, which should always be used as a source of
symmetry information in preference to the above space-group names.
They are only intended as comments.
;
_shelxl_version_number 2014-3
_platon_squeeze_void_probe_radius 1.20

loop_
_space_group_symop_operation_xyz
'x, y, z'
'-x, y+1/2, -z'

loop_
_atom_site_label
_atom_site_type_symbol
_atom_site_fract_x
_atom_site_fract_y
_atom_site_fract_z
_atom_site_U_iso_or_equiv
_atom_site_adp_type
_atom_site_occupancy
_atom_site_site_symmetry_order
_atom_site_calc_flag
_atom_site_refinement_flags_posn
_atom_site_refinement_flags_adp
_atom_site_refinement_flags_occupancy
_atom_site_disorder_assembly
_atom_site_disorder_group
Zn1 Zn 0.20308(8) 0.46680(5) -0.17129(4) 0.0726(3) Uani 1 1 d . . . . .
Zn2 Zn 0.94493(7) 0.48228(5) 0.17898(4) 0.0702(2) Uani 1 1 d . . . . .
Zn3 Zn 0.57209(10) 0.48544(6) -0.47194(5) 0.0860(3) Uani 1 1 d . . . . .
O1 O 0.5047(7) 0.3234(4) -0.4627(4) 0.111(2) Uani 1 1 d D . . . .
O2 O 0.4916(12) 0.4282(4) -0.4224(5) 0.158(5) Uani 1 1 d D . . . .
O3 O 0.3115(7) 0.4696(3) -0.2576(3) 0.111(2) Uani 1 1 d . . . . .
O4 O 0.2211(6) 0.3846(3) -0.2273(3) 0.0942(16) Uani 1 1 d . . . . .
O7 O 1.0258(6) 0.4343(3) 0.1260(3) 0.0914(15) Uani 1 1 d . . . . .
O8 O 0.9854(7) 0.3300(4) 0.1577(3) 0.107(2) Uani 1 1 d . . . . .
O9 O 0.4382(6) -0.5634(4) -0.1085(4) 0.109(2) Uani 1 1 d . . . . .
O10 O 0.3198(5) -0.4756(4) -0.1165(3) 0.0997(18) Uani 1 1 d . . . . .
O11 O 0.8156(7) -0.5268(7) 0.0360(4) 0.159(4) Uani 1 1 d D . . . .
O12 O 0.8252(5) -0.4600(3) 0.1215(3) 0.0835(14) Uani 1 1 d D . . . .
O13 O 0.0796(5) 0.5193(3) -0.2259(3) 0.0864(14) Uani 1 1 d . . . . .
O14 O 0.1013(6) 0.6083(4) -0.1569(3) 0.110(2) Uani 1 1 d . . . . .
C33 C 1.0803(16) 0.3878(12) -0.1019(6) 0.101(5) Uani 0.619(12) 1 d D . P A 1
C55 C -0.3162(17) 0.5636(14) -0.3746(15) 0.093(5) Uani 0.497(11) 1 d D . P B 1
O5 O 1.0220(19) 0.3634(17) -0.1518(7) 0.238(14) Uani 0.619(12) 1 d D . P A 1
O6 O 1.1581(11) 0.4274(6) -0.0982(6) 0.087(3) Uani 0.619(12) 1 d D . P A 1
O15 O -0.4126(15) 0.5753(9) -0.3835(13) 0.145(6) Uani 0.497(11) 1 d D . P B 1
O16 O -0.2855(13) 0.5161(9) -0.4055(8) 0.112(3) Uani 0.497(11) 1 d D . P B 1
C33' C 1.088(2) 0.4089(14) -0.0838(11) 0.101(5) Uani 0.381(12) 1 d D . P A 2
C55' C -0.294(2) 0.5376(10) -0.3664(13) 0.093(5) Uani 0.503(11) 1 d D . P B 2
O5' O 1.015(3) 0.452(2) -0.1064(13) 0.238(14) Uani 0.381(12) 1 d D . P A 2
O6' O 1.158(2) 0.3981(10) -0.1127(11) 0.087(3) Uani 0.381(12) 1 d D . P A 2
O15' O -0.2854(14) 0.4728(8) -0.3569(10) 0.145(6) Uani 0.503(11) 1 d D . P B 2
O16' O -0.3657(16) 0.5630(9) -0.4125(8) 0.112(3) Uani 0.503(11) 1 d D . P B 2
O17 O -0.3626(7) 1.4358(5) -0.5299(4) 0.118(2) Uani 1 1 d . . . . .
O18 O -0.2426(15) 1.5063(6) -0.5565(6) 0.191(6) Uani 1 1 d . . . . .
O19 O -0.1206(6) 1.4496(5) -0.7540(4) 0.110(2) Uani 1 1 d . . . . .
O20 O -0.2370(8) 1.3911(5) -0.8270(4) 0.123(2) Uani 1 1 d . . . . .
O21 O 0.0431(5) 0.5620(3) -0.7755(3) 0.0844(14) Uani 1 1 d . . . . .
O22 O 0.1434(7) 0.4734(3) -0.7300(4) 0.116(2) Uani 1 1 d . . . . .
O23 O 0.4376(6) 0.5251(4) -0.5285(4) 0.107(2) Uani 1 1 d . . . . .
O24 O 0.5404(6) 0.6175(4) -0.5374(4) 0.109(2) Uani 1 1 d . . . . .
N1 N 0.3101(6) 0.1255(3) -0.3212(3) 0.0789(16) Uani 1 1 d . . . . .
N2 N 0.6689(6) -0.0310(4) -0.0573(4) 0.0912(18) Uani 1 1 d . . . . .
N3 N 1.0076(6) 0.1202(4) -0.0165(4) 0.089(2) Uani 1 1 d . . . . .
N4 N 0.5017(6) -0.2373(3) 0.0225(4) 0.0853(18) Uani 1 1 d . . . . .
N5 N 0.2019(6) 0.8220(3) -0.6644(4) 0.0854(19) Uani 1 1 d . . . . .
C63 C -0.1806(7) 0.9758(5) -0.5270(4) 0.087(2) Uani 1 1 d . . . . .
H63A H -0.2320 0.9959 -0.5085 0.104 Uiso 1 1 calc R U . . .
N7 N -0.3616(8) 1.1757(5) -0.6674(6) 0.115(3) Uani 1 1 d . . . . .
N8 N -0.1745(7) 0.8251(4) -0.3310(4) 0.090(2) Uani 1 1 d . . . . .
C1 C 0.4708(8) 0.3634(4) -0.4299(4) 0.085(2) Uani 1 1 d D . . . .
C2 C 0.3943(7) 0.3374(4) -0.3931(4) 0.0742(17) Uani 1 1 d . . . . .
C3 C 0.3508(6) 0.2701(4) -0.4013(4) 0.0742(17) Uani 1 1 d . . . . .
H3A H 0.3680 0.2401 -0.4312 0.089 Uiso 1 1 calc R U . . .
C4 C 0.2565(8) 0.2903(5) -0.3210(5) 0.087(2) Uani 1 1 d . . . . .
H4A H 0.2099 0.2745 -0.2971 0.104 Uiso 1 1 calc R U . . .
C5 C 0.2820(7) 0.2467(4) -0.3656(4) 0.0750(17) Uani 1 1 d . . . . .
C6 C 0.3020(7) 0.3605(4) -0.3112(4) 0.080(2) Uani 1 1 d . . . . .
C7 C 0.3681(8) 0.3814(4) -0.3477(4) 0.082(2) Uani 1 1 d . . . . .
H7A H 0.3971 0.4268 -0.3424 0.099 Uiso 1 1 calc R U . . .
C8 C 0.2772(8) 0.4099(4) -0.2623(5) 0.087(2) Uani 1 1 d . . . . .
C9 C 0.2416(7) 0.1700(5) -0.3721(4) 0.087(2) Uani 1 1 d . . . . .
H9A H 0.1661 0.1684 -0.3697 0.104 Uiso 1 1 calc R U . . .
H9B H 0.2440 0.1516 -0.4135 0.104 Uiso 1 1 calc R U . . .
C10 C 0.2719(8) 0.1030(4) -0.2731(4) 0.081(2) Uani 1 1 d . . . . .
H10A H 0.1998 0.1118 -0.2727 0.097 Uiso 1 1 calc R U . . .
C11 C 0.3428(7) 0.0656(4) -0.2227(4) 0.0793(19) Uani 1 1 d . . . . .
H11A H 0.3152 0.0473 -0.1902 0.095 Uiso 1 1 calc R U . . .
C12 C 0.4140(9) 0.1118(5) -0.3221(5) 0.099(3) Uani 1 1 d . . . . .
H12A H 0.4383 0.1259 -0.3572 0.119 Uiso 1 1 calc R U . . .
C13 C 0.4843(9) 0.0775(5) -0.2726(5) 0.100(3) Uani 1 1 d . . . . .
H13A H 0.5560 0.0688 -0.2740 0.120 Uiso 1 1 calc R U . . .
C14 C 0.4493(7) 0.0554(4) -0.2201(4) 0.080(2) Uani 1 1 d . . . . .
C15 C 0.5274(7) 0.0228(4) -0.1642(4) 0.0773(18) Uani 1 1 d . . . . .
C16 C 0.4976(7) -0.0345(4) -0.1332(4) 0.0790(18) Uani 1 1 d . . . . .
H16A H 0.4285 -0.0546 -0.1479 0.095 Uiso 1 1 calc R U . . .
C17 C 0.5714(7) -0.0614(4) -0.0805(4) 0.080(2) Uani 1 1 d . . . . .
C18 C 0.6967(8) 0.0275(4) -0.0893(4) 0.081(2) Uani 1 1 d . . . . .
C19 C 0.6267(7) 0.0530(4) -0.1421(4) 0.0731(17) Uani 1 1 d . . . . .
H19A H 0.6464 0.0914 -0.1634 0.088 Uiso 1 1 calc R U . . .
C20 C 0.8049(7) 0.0602(4) -0.0630(4) 0.0740(17) Uani 1 1 d . . . . .
C21 C 0.8524(8) 0.0643(5) 0.0025(4) 0.087(2) Uani 1 1 d . . . . .
H21A H 0.8156 0.0466 0.0311 0.104 Uiso 1 1 calc R U . . .
C22 C 0.9530(10) 0.0943(5) 0.0247(5) 0.098(3) Uani 1 1 d . . . . .
H22A H 0.9847 0.0970 0.0685 0.117 Uiso 1 1 calc R U . . .
C23 C 0.9629(9) 0.1179(6) -0.0795(5) 0.097(3) Uani 1 1 d . . . . .
H23A H 1.0010 0.1362 -0.1072 0.117 Uiso 1 1 calc R U . . .
C24 C 0.8626(9) 0.0890(5) -0.1035(4) 0.093(2) Uani 1 1 d . . . . .
H24A H 0.8318 0.0884 -0.1475 0.112 Uiso 1 1 calc R U . . .
C25 C 1.1163(8) 0.1556(5) 0.0113(6) 0.105(3) Uani 1 1 d . . . . .
H25A H 1.1662 0.1449 -0.0146 0.125 Uiso 1 1 calc R U . . .
H25B H 1.1484 0.1383 0.0543 0.125 Uiso 1 1 calc R U . . .
C26 C 1.0987(7) 0.2345(5) 0.0128(4) 0.083(2) Uani 1 1 d . . . . .
C27 C 1.0718(6) 0.2656(4) 0.0643(4) 0.0749(17) Uani 1 1 d . . . . .
H27A H 1.0688 0.2380 0.0993 0.090 Uiso 1 1 calc R U . . .
C28 C 1.0492(7) 0.3371(4) 0.0645(4) 0.0763(18) Uani 1 1 d . . . . .
C29 C 1.0522(8) 0.3790(4) 0.0117(4) 0.084(2) Uani 1 1 d . . . . .
H29A H 1.0360 0.4270 0.0119 0.101 Uiso 1 1 calc R U . . .
C30 C 1.0784(8) 0.3502(6) -0.0397(4) 0.096(3) Uani 1 1 d D . . . .
C31 C 1.1023(7) 0.2778(6) -0.0394(4) 0.094(3) Uani 1 1 d . . . . .
H31A H 1.1209 0.2580 -0.0744 0.113 Uiso 1 1 calc R U . . .
C32 C 1.0172(7) 0.3689(4) 0.1212(4) 0.080(2) Uani 1 1 d . . . . .
C34 C 0.5444(7) -0.1250(4) -0.0457(4) 0.0791(19) Uani 1 1 d . . . . .
C35 C 0.4414(8) -0.1535(5) -0.0581(5) 0.091(2) Uani 1 1 d . . . . .
H35A H 0.3841 -0.1346 -0.0898 0.109 Uiso 1 1 calc R U . . .
C36 C 0.4243(8) -0.2115(5) -0.0223(5) 0.096(3) Uani 1 1 d . . . . .
H36A H 0.3551 -0.2320 -0.0311 0.115 Uiso 1 1 calc R U . . .
C37 C 0.6023(9) -0.2121(5) 0.0361(6) 0.104(3) Uani 1 1 d . . . . .
H37A H 0.6581 -0.2334 0.0671 0.125 Uiso 1 1 calc R U . . .
C38 C 0.6229(9) -0.1534(6) 0.0032(7) 0.123(4) Uani 1 1 d . . . . .
H38A H 0.6921 -0.1329 0.0147 0.148 Uiso 1 1 calc R U . . .
C39 C 0.4810(9) -0.3016(4) 0.0602(5) 0.088(2) Uani 1 1 d . . . . .
H39A H 0.5176 -0.2953 0.1051 0.106 Uiso 1 1 calc R U . . .
H39B H 0.4030 -0.3062 0.0559 0.106 Uiso 1 1 calc R U . . .
C40 C 0.5227(7) -0.3675(4) 0.0358(4) 0.0775(19) Uani 1 1 d . . . . .
C41 C 0.4533(7) -0.4027(4) -0.0155(4) 0.0777(18) Uani 1 1 d . . . . .
H41A H 0.3827 -0.3858 -0.0332 0.093 Uiso 1 1 calc R U . . .
C42 C 0.4905(7) -0.4643(4) -0.0408(4) 0.0768(18) Uani 1 1 d . . . . .
C43 C 0.5954(6) -0.4878(4) -0.0147(4) 0.0742(17) Uani 1 1 d . . . . .
H43A H 0.6208 -0.5275 -0.0316 0.089 Uiso 1 1 calc R U . . .
C44 C 0.6643(6) -0.4525(4) 0.0369(4) 0.0741(17) Uani 1 1 d . . . . .
C45 C 0.6270(7) -0.3936(4) 0.0616(4) 0.0747(18) Uani 1 1 d . . . . .
H45A H 0.6730 -0.3707 0.0964 0.090 Uiso 1 1 calc R U . . .
C46 C 0.4096(7) -0.5046(4) -0.0923(4) 0.0804(19) Uani 1 1 d . . . . .
C47 C 0.7758(7) -0.4828(5) 0.0670(4) 0.090(2) Uani 1 1 d D . . . .
C48 C 0.0516(7) 0.5782(4) -0.2063(4) 0.0745(17) Uani 1 1 d . . . . .
C49 C -0.0518(6) 0.6089(4) -0.2468(3) 0.0710(16) Uani 1 1 d . . . . .
C50 C -0.1289(7) 0.5678(5) -0.2899(4) 0.085(2) Uani 1 1 d . . . . .
H50A H -0.1142 0.5202 -0.2946 0.101 Uiso 1 1 calc R U . . .
C51 C -0.2254(7) 0.5956(6) -0.3254(4) 0.090(2) Uani 1 1 d D . . . .
C52 C -0.2461(8) 0.6660(6) -0.3184(4) 0.095(3) Uani 1 1 d . . . . .
H52A H -0.3129 0.6847 -0.3414 0.114 Uiso 1 1 calc R U . . .
C53 C -0.1707(7) 0.7103(4) -0.2783(4) 0.082(2) Uani 1 1 d . . . . .
C54 C -0.0736(6) 0.6813(4) -0.2419(3) 0.0743(17) Uani 1 1 d . . . . .
H54A H -0.0226 0.7098 -0.2141 0.089 Uiso 1 1 calc R U . . .
C56 C -0.1953(11) 0.7879(6) -0.2760(5) 0.107(3) Uani 1 1 d . . . . .
H56A H -0.2713 0.7942 -0.2760 0.129 Uiso 1 1 calc R U . . .
H56B H -0.1499 0.8081 -0.2368 0.129 Uiso 1 1 calc R U . . .
C57 C -0.0702(10) 0.8326(6) -0.3377(7) 0.122(4) Uani 1 1 d . . . . .
H57A H -0.0111 0.8174 -0.3049 0.147 Uiso 1 1 calc R U . . .
C58 C -0.0507(10) 0.8628(7) -0.3930(7) 0.122(4) Uani 1 1 d . . . . .
H58A H 0.0198 0.8652 -0.3982 0.146 Uiso 1 1 calc R U . . .
C59 C -0.1380(7) 0.8883(4) -0.4387(5) 0.091(2) Uani 1 1 d . . . . .
C60 C -0.2429(8) 0.8845(5) -0.4306(4) 0.095(3) Uani 1 1 d . . . . .
H60A H -0.3018 0.9038 -0.4611 0.113 Uiso 1 1 calc R U . . .
C61 C -0.2592(8) 0.8519(5) -0.3773(5) 0.096(3) Uani 1 1 d . . . . .
H61A H -0.3301 0.8480 -0.3728 0.115 Uiso 1 1 calc R U . . .
C62 C -0.1201(9) 0.9193(5) -0.4984(5) 0.098(3) Uani 1 1 d . . . . .
N6 N -0.0909(7) 0.9744(4) -0.6080(4) 0.104(2) Uani 1 1 d . . . . .
C64 C -0.0271(8) 0.9166(4) -0.5804(5) 0.096(3) Uani 1 1 d . . . . .
C65 C -0.0420(8) 0.8898(5) -0.5240(5) 0.094(2) Uani 1 1 d . . . . .
H65A H 0.0004 0.8522 -0.5036 0.112 Uiso 1 1 calc R U . . .
C66 C -0.1662(8) 1.0026(4) -0.5817(5) 0.087(2) Uani 1 1 d . . . . .
C67 C -0.2325(8) 1.0637(5) -0.6119(5) 0.095(3) Uani 1 1 d . . . . .
C68 C -0.2092(11) 1.0996(6) -0.6610(6) 0.118(4) Uani 1 1 d . . . . .
H68A H -0.1498 1.0865 -0.6761 0.142 Uiso 1 1 calc R U . . .
C69 C -0.2746(16) 1.1557(8) -0.6882(7) 0.140(5) Uani 1 1 d . . . . .
H69A H -0.2583 1.1804 -0.7216 0.167 Uiso 1 1 calc R U . . .
C70 C -0.3842(16) 1.1418(10) -0.6203(12) 0.187(9) Uani 1 1 d . . . . .
H70A H -0.4385 1.1579 -0.6021 0.225 Uiso 1 1 calc R U . . .
C71 C -0.3256(16) 1.0810(7) -0.5980(11) 0.174(9) Uani 1 1 d . . . . .
H71A H -0.3527 1.0508 -0.5719 0.209 Uiso 1 1 calc R U . . .
C72 C -0.4363(12) 1.2331(6) -0.6992(9) 0.140(5) Uani 1 1 d . . . . .
H72A H -0.4977 1.2372 -0.6804 0.167 Uiso 1 1 calc R U . . .
H72B H -0.4646 1.2229 -0.7445 0.167 Uiso 1 1 calc R U . . .
C73 C -0.3700(9) 1.3023(6) -0.6898(7) 0.108(3) Uani 1 1 d . . . . .
C74 C -0.3142(11) 1.3283(5) -0.7320(6) 0.107(3) Uani 1 1 d . . . . .
H74A H -0.3172 1.3032 -0.7693 0.129 Uiso 1 1 calc R U . . .
C75 C -0.2570(8) 1.3876(5) -0.7214(5) 0.094(2) Uani 1 1 d D . . . .
C76 C -0.2510(9) 1.4247(5) -0.6674(6) 0.103(3) Uani 1 1 d . . . . .
H76A H -0.2066 1.4646 -0.6593 0.124 Uiso 1 1 calc R U . . .
C77 C -0.3090(11) 1.4055(5) -0.6230(5) 0.111(4) Uani 1 1 d . . . . .
C78 C -0.3692(10) 1.3439(5) -0.6338(6) 0.109(3) Uani 1 1 d . . . . .
H78A H -0.4087 1.3293 -0.6054 0.131 Uiso 1 1 calc R U . . .
C79 C -0.1977(9) 1.4112(6) -0.7716(5) 0.102(3) Uani 1 1 d D . . . .
C80 C -0.3021(12) 1.4530(7) -0.5663(6) 0.120(4) Uani 1 1 d . . . . .
C81 C 0.0526(7) 0.8848(4) -0.6098(5) 0.091(2) Uani 1 1 d . . . . .
C82 C 0.1540(9) 0.8603(5) -0.5738(6) 0.104(3) Uani 1 1 d . . . . .
H82A H 0.1716 0.8648 -0.5295 0.124 Uiso 1 1 calc R U . . .
C83 C 0.2259(8) 0.8310(5) -0.6001(5) 0.094(3) Uani 1 1 d . . . . .
H83A H 0.2934 0.8164 -0.5745 0.113 Uiso 1 1 calc R U . . .
C84 C 0.1075(9) 0.8439(6) -0.7022(6) 0.103(3) Uani 1 1 d . . . . .
H84A H 0.0916 0.8365 -0.7461 0.123 Uiso 1 1 calc R U . . .
C85 C 0.0339(9) 0.8773(6) -0.6763(6) 0.107(3) Uani 1 1 d . . . . .
H85A H -0.0301 0.8955 -0.7032 0.129 Uiso 1 1 calc R U . . .
C86 C 0.2803(8) 0.7852(5) -0.6932(5) 0.092(2) Uani 1 1 d . . . . .
H86A H 0.3526 0.8058 -0.6772 0.110 Uiso 1 1 calc R U . . .
H86B H 0.2581 0.7913 -0.7393 0.110 Uiso 1 1 calc R U . . .
C87 C 0.2848(7) 0.7064(4) -0.6771(5) 0.081(2) Uani 1 1 d . . . . .
C88 C 0.2066(7) 0.6598(5) -0.7142(4) 0.083(2) Uani 1 1 d . . . . .
H88A H 0.1543 0.6763 -0.7500 0.099 Uiso 1 1 calc R U . . .
C89 C 0.2086(7) 0.5878(4) -0.6965(4) 0.082(2) Uani 1 1 d . . . . .
C90 C 0.3607(7) 0.6800(4) -0.6248(4) 0.0812(19) Uani 1 1 d . . . . .
H90A H 0.4116 0.7108 -0.5997 0.097 Uiso 1 1 calc R U . . .
C91 C 0.3640(7) 0.6094(4) -0.6083(4) 0.0780(19) Uani 1 1 d . . . . .
C92 C 0.2861(7) 0.5652(4) -0.6440(4) 0.0802(19) Uani 1 1 d . . . . .
H92A H 0.2861 0.5180 -0.6319 0.096 Uiso 1 1 calc R U . . .
C93 C 0.1253(8) 0.5377(5) -0.7365(4) 0.085(2) Uani 1 1 d . . . . .
C94 C 0.4544(8) 0.5828(5) -0.5531(5) 0.087(2) Uani 1 1 d . . . . .

loop_
_atom_site_aniso_label
_atom_site_aniso_U_11
_atom_site_aniso_U_22
_atom_site_aniso_U_33
_atom_site_aniso_U_23
_atom_site_aniso_U_13
_atom_site_aniso_U_12
Zn1 0.0745(5) 0.0705(6) 0.0721(5) -0.0055(4) 0.0182(4) 0.0053(4)
Zn2 0.0712(5) 0.0655(5) 0.0732(5) -0.0035(4) 0.0180(4) -0.0042(4)
Zn3 0.1099(8) 0.0712(6) 0.0734(5) -0.0045(5) 0.0180(5) -0.0163(6)
O1 0.111(5) 0.088(4) 0.147(6) -0.021(4) 0.060(5) -0.007(3)
O2 0.288(14) 0.086(5) 0.135(6) -0.015(4) 0.118(8) -0.063(7)
O3 0.164(6) 0.065(4) 0.107(4) -0.009(3) 0.039(4) 0.008(4)
O4 0.101(4) 0.081(3) 0.102(4) -0.010(3) 0.029(3) 0.007(3)
O7 0.103(4) 0.067(3) 0.104(4) -0.012(3) 0.029(3) 0.005(3)
O8 0.151(6) 0.085(4) 0.102(4) 0.000(3) 0.063(4) 0.012(4)
O9 0.103(5) 0.087(4) 0.121(5) -0.014(4) 0.001(4) 0.004(3)
O10 0.078(4) 0.117(5) 0.094(4) -0.015(3) 0.005(3) 0.016(3)
O11 0.121(6) 0.201(10) 0.130(6) -0.058(7) -0.009(5) 0.064(7)
O12 0.077(3) 0.091(4) 0.078(3) -0.003(3) 0.010(3) 0.004(3)
O13 0.097(4) 0.071(3) 0.085(3) -0.005(2) 0.013(3) 0.012(3)
O14 0.119(5) 0.088(4) 0.099(4) -0.026(3) -0.015(4) 0.021(4)
C33 0.097(8) 0.152(15) 0.036(8) -0.017(7) -0.014(7) -0.060(9)
C55 0.078(11) 0.091(17) 0.100(10) -0.015(13) 0.002(8) 0.011(10)
O5 0.202(16) 0.40(4) 0.104(10) 0.109(15) 0.030(11) -0.06(2)
O6 0.111(6) 0.059(7) 0.095(7) 0.007(6) 0.033(5) 0.009(6)
O15 0.115(8) 0.086(7) 0.189(13) -0.029(8) -0.041(8) 0.006(6)
O16 0.116(8) 0.096(7) 0.110(7) -0.025(6) 0.004(6) -0.011(5)
C33' 0.097(8) 0.152(15) 0.036(8) -0.017(7) -0.014(7) -0.060(9)
C55' 0.078(11) 0.091(17) 0.100(10) -0.015(13) 0.002(8) 0.011(10)
O5' 0.202(16) 0.40(4) 0.104(10) 0.109(15) 0.030(11) -0.06(2)
O6' 0.111(6) 0.059(7) 0.095(7) 0.007(6) 0.033(5) 0.009(6)
O15' 0.115(8) 0.086(7) 0.189(13) -0.029(8) -0.041(8) 0.006(6)
O16' 0.116(8) 0.096(7) 0.110(7) -0.025(6) 0.004(6) -0.011(5)
O17 0.114(5) 0.145(7) 0.098(4) -0.004(4) 0.036(4) -0.002(5)
O18 0.314(18) 0.105(7) 0.183(10) -0.021(6) 0.117(11) -0.064(9)
O19 0.078(4) 0.133(6) 0.116(5) 0.022(4) 0.021(3) -0.004(4)
O20 0.125(6) 0.131(6) 0.110(5) -0.009(5) 0.026(4) -0.006(5)
O21 0.078(3) 0.089(3) 0.086(3) -0.011(3) 0.021(3) -0.015(3)
O22 0.138(5) 0.064(3) 0.123(5) 0.005(3) -0.007(4) -0.010(4)
O23 0.100(4) 0.099(5) 0.109(4) 0.013(4) 0.006(3) -0.015(3)
O24 0.094(4) 0.116(5) 0.110(4) -0.003(4) 0.012(3) -0.021(4)
N1 0.092(4) 0.060(3) 0.092(4) -0.001(3) 0.035(3) -0.001(3)
N2 0.105(5) 0.064(4) 0.112(5) -0.002(3) 0.042(4) -0.007(3)
N3 0.089(5) 0.073(4) 0.113(6) -0.021(4) 0.041(4) 0.004(3)
N4 0.089(5) 0.059(3) 0.110(5) -0.001(3) 0.030(4) -0.001(3)
N5 0.075(4) 0.062(3) 0.106(5) 0.004(3) 0.002(4) -0.003(3)
C63 0.094(5) 0.070(4) 0.093(5) -0.011(4) 0.018(4) -0.002(4)
N7 0.110(6) 0.079(5) 0.161(8) 0.014(5) 0.042(6) 0.019(4)
N8 0.091(5) 0.068(4) 0.097(5) -0.003(3) 0.003(4) 0.017(3)
C1 0.101(6) 0.065(4) 0.082(5) 0.012(4) 0.015(4) -0.004(4)
C2 0.085(5) 0.063(4) 0.074(4) 0.006(3) 0.020(3) 0.009(3)
C3 0.077(4) 0.069(4) 0.075(4) -0.001(3) 0.016(3) 0.010(3)
C4 0.084(5) 0.084(5) 0.092(5) 0.005(4) 0.022(4) 0.008(4)
C5 0.081(5) 0.063(4) 0.079(4) -0.005(3) 0.019(4) 0.005(3)
C6 0.087(5) 0.059(4) 0.093(5) -0.009(3) 0.019(4) 0.016(3)
C7 0.100(6) 0.061(4) 0.084(5) 0.005(3) 0.021(4) 0.007(4)
C8 0.095(6) 0.065(5) 0.097(6) 0.001(4) 0.019(5) 0.009(4)
C9 0.084(5) 0.084(5) 0.093(5) -0.009(4) 0.025(4) -0.016(4)
C10 0.096(6) 0.072(4) 0.087(5) -0.010(4) 0.045(4) -0.016(4)
C11 0.097(6) 0.073(4) 0.074(4) -0.003(3) 0.034(4) -0.014(4)
C12 0.111(7) 0.088(6) 0.120(7) 0.004(5) 0.070(6) 0.007(5)
C13 0.110(7) 0.087(6) 0.128(7) 0.032(5) 0.073(6) 0.030(5)
C14 0.093(5) 0.054(3) 0.105(5) -0.005(3) 0.048(4) -0.006(3)
C15 0.091(5) 0.058(4) 0.087(5) 0.000(3) 0.030(4) 0.004(3)
C16 0.085(5) 0.056(4) 0.098(5) -0.010(3) 0.029(4) -0.011(3)
C17 0.079(5) 0.057(4) 0.108(6) -0.003(4) 0.034(4) -0.001(3)
C18 0.100(6) 0.052(3) 0.099(5) -0.004(3) 0.042(5) -0.004(3)
C19 0.088(5) 0.058(4) 0.081(4) 0.002(3) 0.035(4) -0.006(3)
C20 0.084(5) 0.052(3) 0.092(5) 0.000(3) 0.033(4) 0.004(3)
C21 0.105(6) 0.073(4) 0.088(5) 0.012(4) 0.036(5) 0.000(4)
C22 0.121(8) 0.079(5) 0.092(6) 0.009(4) 0.027(5) 0.011(5)
C23 0.113(7) 0.103(6) 0.090(6) -0.024(5) 0.053(5) -0.020(5)
C24 0.116(7) 0.096(6) 0.080(5) -0.016(4) 0.045(5) -0.015(5)
C25 0.080(5) 0.092(6) 0.143(8) -0.031(6) 0.034(5) 0.009(5)
C26 0.073(4) 0.087(5) 0.095(5) -0.021(4) 0.031(4) 0.001(4)
C27 0.074(4) 0.077(4) 0.078(4) -0.001(3) 0.027(3) 0.006(3)
C28 0.087(5) 0.069(4) 0.074(4) -0.004(3) 0.023(4) 0.001(3)
C29 0.107(6) 0.064(4) 0.073(4) -0.002(3) 0.011(4) -0.015(4)
C30 0.083(5) 0.124(8) 0.077(5) -0.003(5) 0.015(4) -0.028(5)
C31 0.082(5) 0.129(8) 0.078(5) -0.019(5) 0.032(4) -0.010(5)
C32 0.083(5) 0.069(4) 0.083(5) -0.007(4) 0.010(4) 0.011(3)
C34 0.085(5) 0.057(4) 0.099(5) -0.010(3) 0.031(4) -0.009(3)
C35 0.082(5) 0.067(4) 0.119(7) 0.006(4) 0.015(5) 0.001(4)
C36 0.081(5) 0.073(5) 0.129(7) 0.007(5) 0.021(5) -0.015(4)
C37 0.094(6) 0.081(5) 0.124(8) 0.020(5) 0.004(5) -0.018(5)
C38 0.078(6) 0.095(6) 0.168(10) 0.033(7) -0.018(6) -0.023(5)
C39 0.108(6) 0.065(4) 0.103(6) 0.010(4) 0.048(5) 0.008(4)
C40 0.092(5) 0.066(4) 0.081(4) 0.006(3) 0.035(4) -0.012(4)
C41 0.066(4) 0.073(4) 0.091(5) 0.014(4) 0.017(4) 0.002(3)
C42 0.078(5) 0.075(4) 0.074(4) 0.007(3) 0.014(3) -0.002(3)
C43 0.071(4) 0.070(4) 0.080(4) 0.003(3) 0.018(3) 0.000(3)
C44 0.075(4) 0.060(4) 0.089(5) 0.010(3) 0.024(4) -0.002(3)
C45 0.076(5) 0.077(4) 0.070(4) 0.011(3) 0.019(3) -0.003(3)
C46 0.068(4) 0.077(5) 0.094(5) -0.005(4) 0.016(4) -0.004(3)
C47 0.071(5) 0.100(6) 0.090(6) -0.012(5) 0.007(4) -0.003(4)
C48 0.077(4) 0.069(4) 0.075(4) -0.004(3) 0.016(3) 0.000(3)
C49 0.073(4) 0.073(4) 0.065(4) -0.012(3) 0.015(3) 0.001(3)
C50 0.089(5) 0.082(5) 0.078(5) -0.023(4) 0.014(4) -0.001(4)
C51 0.079(5) 0.104(6) 0.080(5) -0.020(4) 0.007(4) -0.003(5)
C52 0.087(6) 0.118(7) 0.075(5) 0.000(5) 0.012(4) 0.009(5)
C53 0.083(5) 0.078(5) 0.078(5) -0.003(4) 0.008(4) 0.007(4)
C54 0.076(4) 0.069(4) 0.071(4) -0.012(3) 0.008(3) 0.005(3)
C56 0.129(8) 0.098(6) 0.087(6) 0.007(5) 0.015(6) 0.038(6)
C57 0.096(8) 0.089(6) 0.147(10) 0.004(7) -0.029(7) 0.010(5)
C58 0.088(7) 0.109(8) 0.145(9) 0.032(7) -0.011(6) -0.004(5)
C59 0.083(5) 0.062(4) 0.116(7) -0.006(4) 0.002(5) -0.002(4)
C60 0.092(6) 0.091(5) 0.083(5) -0.007(4) -0.010(4) 0.017(5)
C61 0.079(5) 0.092(6) 0.104(6) -0.008(5) 0.000(4) 0.015(4)
C62 0.096(6) 0.064(4) 0.121(7) -0.006(4) 0.003(5) -0.014(4)
N6 0.105(5) 0.071(4) 0.127(6) 0.006(4) 0.015(4) 0.003(4)
C64 0.091(6) 0.063(4) 0.123(7) 0.005(4) 0.011(5) -0.014(4)
C65 0.087(5) 0.064(4) 0.117(7) 0.004(4) 0.005(5) 0.008(4)
C66 0.097(6) 0.054(4) 0.111(6) -0.010(4) 0.029(5) -0.007(3)
C67 0.101(6) 0.061(4) 0.135(8) -0.006(4) 0.053(6) -0.005(4)
C68 0.151(10) 0.106(7) 0.114(7) 0.035(6) 0.063(7) 0.045(7)
C69 0.210(16) 0.113(9) 0.114(8) 0.026(7) 0.075(10) 0.015(10)
C70 0.167(14) 0.154(13) 0.29(2) 0.101(16) 0.144(16) 0.051(11)
C71 0.202(16) 0.091(8) 0.29(2) 0.064(11) 0.175(17) 0.043(9)
C72 0.119(9) 0.081(6) 0.199(14) 0.013(8) 0.007(9) 0.001(6)
C73 0.087(6) 0.089(6) 0.147(9) 0.034(6) 0.028(6) 0.001(5)
C74 0.135(9) 0.078(6) 0.115(7) 0.012(5) 0.044(6) 0.032(6)
C75 0.089(6) 0.081(5) 0.121(7) 0.010(5) 0.043(5) 0.003(4)
C76 0.100(6) 0.073(5) 0.127(8) 0.034(5) 0.012(5) -0.006(4)
C77 0.151(10) 0.080(6) 0.101(6) 0.009(5) 0.031(6) 0.045(6)
C78 0.126(8) 0.076(6) 0.140(9) 0.027(6) 0.064(7) 0.018(5)
C79 0.109(8) 0.097(6) 0.089(6) -0.008(5) 0.004(5) 0.013(6)
C80 0.141(10) 0.110(8) 0.107(7) 0.020(6) 0.027(7) -0.011(7)
C81 0.083(5) 0.054(4) 0.123(7) 0.003(4) 0.002(5) -0.009(3)
C82 0.095(6) 0.069(5) 0.127(7) -0.009(5) -0.006(5) -0.001(4)
C83 0.088(6) 0.066(4) 0.116(7) 0.004(4) 0.004(5) 0.000(4)
C84 0.095(7) 0.103(7) 0.105(6) 0.022(5) 0.017(5) 0.001(5)
C85 0.093(6) 0.105(7) 0.115(8) 0.034(6) 0.012(5) 0.013(5)
C86 0.082(5) 0.070(4) 0.119(7) 0.011(4) 0.018(5) -0.009(4)
C87 0.076(5) 0.057(4) 0.112(6) 0.003(4) 0.028(4) -0.002(3)
C88 0.081(5) 0.084(5) 0.083(5) -0.001(4) 0.021(4) -0.006(4)
C89 0.081(5) 0.077(5) 0.092(5) -0.007(4) 0.032(4) -0.017(4)
C90 0.084(5) 0.071(4) 0.089(5) -0.005(4) 0.023(4) -0.010(4)
C91 0.088(5) 0.073(4) 0.078(4) -0.002(3) 0.032(4) -0.009(4)
C92 0.096(5) 0.062(4) 0.085(5) 0.002(3) 0.030(4) 0.002(4)
C93 0.096(6) 0.078(5) 0.083(5) 0.004(4) 0.028(5) -0.005(4)
C94 0.089(6) 0.083(5) 0.094(5) -0.012(4) 0.031(4) -0.012(4)

loop_
_atom_type_symbol
_atom_type_description
_atom_type_scat_dispersion_real
_atom_type_scat_dispersion_imag
_atom_type_scat_source
C C 0.0181 0.0091 'International Tables Vol C Tables 4.2.6.8 and 6.1.1.4'
H H 0.0000 0.0000 'International Tables Vol C Tables 4.2.6.8 and 6.1.1.4'
N N 0.0311 0.0180 'International Tables Vol C Tables 4.2.6.8 and 6.1.1.4'
O O 0.0492 0.0322 'International Tables Vol C Tables 4.2.6.8 and 6.1.1.4'
Zn Zn -1.5491 0.6778 'International Tables Vol C Tables 4.2.6.8 and 6.1.1.4'

loop_
_geom_angle_atom_site_label_1
_geom_angle_atom_site_label_2
_geom_angle_atom_site_label_3
_geom_angle
_geom_angle_site_symmetry_1
_geom_angle_site_symmetry_3
_geom_angle_publ_flag
O10 Zn1 O13 115.9(3) 1_565 . ?
O10 Zn1 O6 93.1(4) 1_565 1_455 ?
O13 Zn1 O6 108.9(4) . 1_455 ?
O10 Zn1 O6' 105.7(8) 1_565 1_455 ?
O13 Zn1 O6' 113.2(7) . 1_455 ?
O10 Zn1 O4 127.2(3) 1_565 . ?
O13 Zn1 O4 103.0(3) . . ?
O6 Zn1 O4 107.1(4) 1_455 . ?
O6' Zn1 O4 88.8(6) 1_455 . ?
O7 Zn2 O19 133.0(3) . 1_646 ?
O7 Zn2 O12 108.3(3) . 1_565 ?
O19 Zn2 O12 103.6(3) 1_646 1_565 ?
O7 Zn2 O21 106.4(3) . 1_656 ?
O19 Zn2 O21 101.4(3) 1_646 1_656 ?
O12 Zn2 O21 99.3(3) 1_565 1_656 ?
O17 Zn3 O23 103.3(4) 1_645 . ?
O17 Zn3 O16' 128.6(7) 1_645 1_655 ?
O23 Zn3 O16' 104.7(6) . 1_655 ?
O17 Zn3 O2 117.2(4) 1_645 . ?
O23 Zn3 O2 93.6(5) . . ?
O16' Zn3 O2 103.1(6) 1_655 . ?
O17 Zn3 O16 98.4(5) 1_645 1_655 ?
O23 Zn3 O16 141.1(5) . 1_655 ?
O2 Zn3 O16 104.7(7) . 1_655 ?
C1 O2 Zn3 125.7(7) . . ?
C8 O4 Zn1 103.8(6) . . ?
C32 O7 Zn2 117.6(6) . . ?
C46 O10 Zn1 117.9(6) . 1_545 ?
C47 O12 Zn2 120.1(6) . 1_545 ?
C48 O13 Zn1 119.1(5) . . ?
O6 C33 O5 125.0(16) . . ?
O6 C33 C30 115.2(11) . . ?
O5 C33 C30 117.2(15) . . ?
O15 C55 O16 120(2) . . ?
O15 C55 C51 127.1(19) . . ?
O16 C55 C51 113.0(16) . . ?
C33 O6 Zn1 125.3(11) . 1_655 ?
C55 O16 Zn3 103.8(13) . 1_455 ?
O6' C33' O5' 118(2) . . ?
O6' C33' C30 113(2) . . ?
O5' C33' C30 125(3) . . ?
O15' C55' O16' 121.7(18) . . ?
O15' C55' C51 126.7(17) . . ?
O16' C55' C51 111.6(15) . . ?
C33' O6' Zn1 125.5(18) . 1_655 ?
C55' O16' Zn3 108.3(13) . 1_455 ?
C80 O17 Zn3 135.2(9) . 1_465 ?
C79 O19 Zn2 115.1(7) . 1_464 ?
C93 O21 Zn2 110.6(6) . 1_454 ?
C94 O23 Zn3 112.4(6) . . ?
C10 N1 C12 120.6(8) . . ?
C10 N1 C9 120.5(7) . . ?
C12 N1 C9 118.8(7) . . ?
C17 N2 C18 118.9(8) . . ?
C23 N3 C22 120.7(9) . . ?
C23 N3 C25 121.3(9) . . ?
C22 N3 C25 117.9(9) . . ?
C36 N4 C37 122.2(8) . . ?
C36 N4 C39 120.3(8) . . ?
C37 N4 C39 117.5(8) . . ?
C84 N5 C83 121.2(9) . . ?
C84 N5 C86 118.8(9) . . ?
C83 N5 C86 120.0(8) . . ?
C66 C63 C62 120.4(9) . . ?
C66 C63 H63A 119.8 . . ?
C62 C63 H63A 119.8 . . ?
C70 N7 C69 119.4(11) . . ?
C70 N7 C72 118.8(13) . . ?
C69 N7 C72 121.7(12) . . ?
C61 N8 C57 118.4(10) . . ?
C61 N8 C56 120.3(9) . . ?
C57 N8 C56 121.2(9) . . ?
O1 C1 O2 126.9(9) . . ?
O1 C1 C2 119.7(7) . . ?
O2 C1 C2 113.4(8) . . ?
C3 C2 C7 118.7(8) . . ?
C3 C2 C1 121.9(7) . . ?
C7 C2 C1 119.3(7) . . ?
C5 C3 C2 120.9(7) . . ?
C5 C3 H3A 119.6 . . ?
C2 C3 H3A 119.6 . . ?
C5 C4 C6 119.9(9) . . ?
C5 C4 H4A 120.0 . . ?
C6 C4 H4A 120.0 . . ?
C4 C5 C3 120.1(8) . . ?
C4 C5 C9 120.0(8) . . ?
C3 C5 C9 119.7(7) . . ?
C7 C6 C4 117.9(8) . . ?
C7 C6 C8 120.4(8) . . ?
C4 C6 C8 121.8(8) . . ?
C6 C7 C2 122.5(8) . . ?
C6 C7 H7A 118.7 . . ?
C2 C7 H7A 118.7 . . ?
O3 C8 O4 123.5(9) . . ?
O3 C8 C6 120.3(9) . . ?
O4 C8 C6 116.2(8) . . ?
N1 C9 C5 110.8(7) . . ?
N1 C9 H9A 109.5 . . ?
C5 C9 H9A 109.5 . . ?
N1 C9 H9B 109.5 . . ?
C5 C9 H9B 109.5 . . ?
H9A C9 H9B 108.1 . . ?
N1 C10 C11 118.7(8) . . ?
N1 C10 H10A 120.6 . . ?
C11 C10 H10A 120.6 . . ?
C14 C11 C10 122.0(7) . . ?
C14 C11 H11A 119.0 . . ?
C10 C11 H11A 119.0 . . ?
N1 C12 C13 121.1(8) . . ?
N1 C12 H12A 119.4 . . ?
C13 C12 H12A 119.4 . . ?
C12 C13 C14 120.3(8) . . ?
C12 C13 H13A 119.8 . . ?
C14 C13 H13A 119.8 . . ?
C11 C14 C13 117.0(8) . . ?
C11 C14 C15 122.5(7) . . ?
C13 C14 C15 120.5(8) . . ?
C19 C15 C16 120.5(8) . . ?
C19 C15 C14 118.3(7) . . ?
C16 C15 C14 121.1(8) . . ?
C17 C16 C15 119.0(7) . . ?
C17 C16 H16A 120.5 . . ?
C15 C16 H16A 120.5 . . ?
N2 C17 C16 120.9(7) . . ?
N2 C17 C34 117.7(8) . . ?
C16 C17 C34 121.3(7) . . ?
C19 C18 N2 120.8(8) . . ?
C19 C18 C20 121.3(7) . . ?
N2 C18 C20 118.0(8) . . ?
C18 C19 C15 119.9(7) . . ?
C18 C19 H19A 120.1 . . ?
C15 C19 H19A 120.1 . . ?
C21 C20 C24 117.7(8) . . ?
C21 C20 C18 121.8(7) . . ?
C24 C20 C18 120.5(8) . . ?
C22 C21 C20 119.8(8) . . ?
C22 C21 H21A 120.1 . . ?
C20 C21 H21A 120.1 . . ?
N3 C22 C21 120.7(9) . . ?
N3 C22 H22A 119.7 . . ?
C21 C22 H22A 119.7 . . ?
N3 C23 C24 120.5(8) . . ?
N3 C23 H23A 119.8 . . ?
C24 C23 H23A 119.8 . . ?
C23 C24 C20 120.7(9) . . ?
C23 C24 H24A 119.7 . . ?
C20 C24 H24A 119.7 . . ?
N3 C25 C26 108.9(8) . . ?
N3 C25 H25A 109.9 . . ?
C26 C25 H25A 109.9 . . ?
N3 C25 H25B 109.9 . . ?
C26 C25 H25B 109.9 . . ?
H25A C25 H25B 108.3 . . ?
C27 C26 C31 118.0(8) . . ?
C27 C26 C25 120.5(9) . . ?
C31 C26 C25 121.5(8) . . ?
C26 C27 C28 121.0(8) . . ?
C26 C27 H27A 119.5 . . ?
C28 C27 H27A 119.5 . . ?
C27 C28 C29 120.1(7) . . ?
C27 C28 C32 119.4(7) . . ?
C29 C28 C32 120.5(7) . . ?
C30 C29 C28 120.5(9) . . ?
C30 C29 H29A 119.7 . . ?
C28 C29 H29A 119.7 . . ?
C29 C30 C31 119.2(8) . . ?
C29 C30 C33' 107.9(13) . . ?
C31 C30 C33' 132.5(13) . . ?
C29 C30 C33 127.0(14) . . ?
C31 C30 C33 113.8(13) . . ?
C30 C31 C26 121.3(8) . . ?
C30 C31 H31A 119.4 . . ?
C26 C31 H31A 119.4 . . ?
O8 C32 O7 125.6(8) . . ?
O8 C32 C28 119.2(7) . . ?
O7 C32 C28 115.2(8) . . ?
C38 C34 C35 117.4(8) . . ?
C38 C34 C17 119.4(8) . . ?
C35 C34 C17 123.1(8) . . ?
C34 C35 C36 118.7(9) . . ?
C34 C35 H35A 120.7 . . ?
C36 C35 H35A 120.7 . . ?
N4 C36 C35 121.5(8) . . ?
N4 C36 H36A 119.2 . . ?
C35 C36 H36A 119.2 . . ?
N4 C37 C38 118.6(9) . . ?
N4 C37 H37A 120.7 . . ?
C38 C37 H37A 120.7 . . ?
C34 C38 C37 121.4(9) . . ?
C34 C38 H38A 119.3 . . ?
C37 C38 H38A 119.3 . . ?
C40 C39 N4 110.4(6) . . ?
C40 C39 H39A 109.6 . . ?
N4 C39 H39A 109.6 . . ?
C40 C39 H39B 109.6 . . ?
N4 C39 H39B 109.6 . . ?
H39A C39 H39B 108.1 . . ?
C45 C40 C41 119.1(8) . . ?
C45 C40 C39 122.8(8) . . ?
C41 C40 C39 118.1(8) . . ?
C40 C41 C42 119.8(7) . . ?
C40 C41 H41A 120.1 . . ?
C42 C41 H41A 120.1 . . ?
C43 C42 C41 119.3(7) . . ?
C43 C42 C46 122.5(7) . . ?
C41 C42 C46 118.1(7) . . ?
C42 C43 C44 120.6(7) . . ?
C42 C43 H43A 119.7 . . ?
C44 C43 H43A 119.7 . . ?
C45 C44 C43 119.7(7) . . ?
C45 C44 C47 121.3(7) . . ?
C43 C44 C47 118.9(7) . . ?
C44 C45 C40 121.5(8) . . ?
C44 C45 H45A 119.2 . . ?
C40 C45 H45A 119.2 . . ?
O10 C46 O9 125.0(8) . . ?
O10 C46 C42 117.1(7) . . ?
O9 C46 C42 117.9(8) . . ?
O12 C47 O11 124.0(8) . . ?
O12 C47 C44 117.0(8) . . ?
O11 C47 C44 118.9(8) . . ?
O14 C48 O13 124.9(8) . . ?
O14 C48 C49 120.1(7) . . ?
O13 C48 C49 114.9(7) . . ?
C50 C49 C54 118.4(7) . . ?
C50 C49 C48 121.9(7) . . ?
C54 C49 C48 119.6(6) . . ?
C51 C50 C49 121.8(8) . . ?
C51 C50 H50A 119.1 . . ?
C49 C50 H50A 119.1 . . ?
C50 C51 C52 118.7(8) . . ?
C50 C51 C55 131.3(12) . . ?
C52 C51 C55 110.0(12) . . ?
C50 C51 C55' 109.8(11) . . ?
C52 C51 C55' 131.5(11) . . ?
C51 C52 C53 122.3(9) . . ?
C51 C52 H52A 118.9 . . ?
C53 C52 H52A 118.9 . . ?
C54 C53 C52 118.5(8) . . ?
C54 C53 C56 121.8(8) . . ?
C52 C53 C56 119.6(9) . . ?
C53 C54 C49 120.3(7) . . ?
C53 C54 H54A 119.9 . . ?
C49 C54 H54A 119.9 . . ?
N8 C56 C53 111.1(8) . . ?
N8 C56 H56A 109.4 . . ?
C53 C56 H56A 109.4 . . ?
N8 C56 H56B 109.4 . . ?
C53 C56 H56B 109.4 . . ?
H56A C56 H56B 108.0 . . ?
N8 C57 C58 121.4(9) . . ?
N8 C57 H57A 119.3 . . ?
C58 C57 H57A 119.3 . . ?
C59 C58 C57 118.3(12) . . ?
C59 C58 H58A 120.9 . . ?
C57 C58 H58A 120.9 . . ?
C58 C59 C60 120.6(11) . . ?
C58 C59 C62 119.4(10) . . ?
C60 C59 C62 120.0(8) . . ?
C61 C60 C59 119.4(8) . . ?
C61 C60 H60A 120.3 . . ?
C59 C60 H60A 120.3 . . ?
N8 C61 C60 121.7(10) . . ?
N8 C61 H61A 119.1 . . ?
C60 C61 H61A 119.1 . . ?
C63 C62 C65 120.8(10) . . ?
C63 C62 C59 120.4(10) . . ?
C65 C62 C59 118.8(9) . . ?
C66 N6 C64 121.6(9) . . ?
C65 C64 N6 117.9(10) . . ?
C65 C64 C81 120.5(8) . . ?
N6 C64 C81 121.7(9) . . ?
C62 C65 C64 119.3(9) . . ?
C62 C65 H65A 120.4 . . ?
C64 C65 H65A 120.4 . . ?
N6 C66 C63 120.0(8) . . ?
N6 C66 C67 120.4(8) . . ?
C63 C66 C67 119.6(8) . . ?
C71 C67 C68 116.2(11) . . ?
C71 C67 C66 121.7(10) . . ?
C68 C67 C66 121.6(9) . . ?
C67 C68 C69 119.4(11) . . ?
C67 C68 H68A 120.3 . . ?
C69 C68 H68A 120.3 . . ?
N7 C69 C68 121.6(11) . . ?
N7 C69 H69A 119.2 . . ?
C68 C69 H69A 119.2 . . ?
N7 C70 C71 118.5(14) . . ?
N7 C70 H70A 120.8 . . ?
C71 C70 H70A 120.8 . . ?
C67 C71 C70 123.3(12) . . ?
C67 C71 H71A 118.4 . . ?
C70 C71 H71A 118.4 . . ?
N7 C72 C73 107.6(11) . . ?
N7 C72 H72A 110.2 . . ?
C73 C72 H72A 110.2 . . ?
N7 C72 H72B 110.2 . . ?
C73 C72 H72B 110.2 . . ?
H72A C72 H72B 108.5 . . ?
C74 C73 C78 118.0(10) . . ?
C74 C73 C72 124.8(14) . . ?
C78 C73 C72 117.2(12) . . ?
C75 C74 C73 122.6(11) . . ?
C75 C74 H74A 118.7 . . ?
C73 C74 H74A 118.7 . . ?
C74 C75 C76 119.6(9) . . ?
C74 C75 C79 117.9(10) . . ?
C76 C75 C79 122.4(9) . . ?
C75 C76 C77 122.7(10) . . ?
C75 C76 H76A 118.6 . . ?
C77 C76 H76A 118.6 . . ?
C78 C77 C76 117.9(10) . . ?
C78 C77 C80 123.6(12) . . ?
C76 C77 C80 118.4(12) . . ?
C77 C78 C73 119.0(10) . . ?
C77 C78 H78A 120.5 . . ?
C73 C78 H78A 120.5 . . ?
O19 C79 O20 125.8(10) . . ?
O19 C79 C75 117.2(9) . . ?
O20 C79 C75 117.0(11) . . ?
O18 C80 O17 122.4(14) . . ?
O18 C80 C77 121.8(13) . . ?
O17 C80 C77 115.8(12) . . ?
C82 C81 C85 115.0(10) . . ?
C82 C81 C64 122.3(10) . . ?
C85 C81 C64 122.7(9) . . ?
C83 C82 C81 122.5(11) . . ?
C83 C82 H82A 118.8 . . ?
C81 C82 H82A 118.8 . . ?
C82 C83 N5 120.3(9) . . ?
C82 C83 H83A 119.9 . . ?
N5 C83 H83A 119.9 . . ?
N5 C84 C85 119.6(11) . . ?
N5 C84 H84A 120.2 . . ?
C85 C84 H84A 120.2 . . ?
C84 C85 C81 121.3(9) . . ?
C84 C85 H85A 119.4 . . ?
C81 C85 H85A 119.4 . . ?
N5 C86 C87 110.6(7) . . ?
N5 C86 H86A 109.5 . . ?
C87 C86 H86A 109.5 . . ?
N5 C86 H86B 109.5 . . ?
C87 C86 H86B 109.5 . . ?
H86A C86 H86B 108.1 . . ?
C90 C87 C88 118.6(7) . . ?
C90 C87 C86 121.3(8) . . ?
C88 C87 C86 120.1(8) . . ?
C87 C88 C89 119.2(8) . . ?
C87 C88 H88A 120.4 . . ?
C89 C88 H88A 120.4 . . ?
C92 C89 C88 119.2(8) . . ?
C92 C89 C93 121.5(8) . . ?
C88 C89 C93 119.3(8) . . ?
C87 C90 C91 122.2(8) . . ?
C87 C90 H90A 118.9 . . ?
C91 C90 H90A 118.9 . . ?
C92 C91 C90 118.5(8) . . ?
C92 C91 C94 121.8(7) . . ?
C90 C91 C94 119.6(8) . . ?
C89 C92 C91 122.2(8) . . ?
C89 C92 H92A 118.9 . . ?
C91 C92 H92A 118.9 . . ?
O22 C93 O21 122.4(9) . . ?
O22 C93 C89 118.1(9) . . ?
O21 C93 C89 119.4(8) . . ?
O24 C94 O23 125.3(10) . . ?
O24 C94 C91 117.9(8) . . ?
O23 C94 C91 116.7(8) . . ?

loop_
_geom_bond_atom_site_label_1
_geom_bond_atom_site_label_2
_geom_bond_distance
_geom_bond_site_symmetry_2
_geom_bond_publ_flag
Zn1 O10 1.963(7) 1_565 ?
Zn1 O13 1.964(6) . ?
Zn1 O6 1.966(12) 1_455 ?
Zn1 O6' 2.00(2) 1_455 ?
Zn1 O4 2.022(6) . ?
Zn2 O7 1.952(6) . ?
Zn2 O19 1.953(7) 1_646 ?
Zn2 O12 2.012(6) 1_565 ?
Zn2 O21 2.036(6) 1_656 ?
Zn3 O17 1.920(8) 1_645 ?
Zn3 O23 1.965(7) . ?
Zn3 O16' 1.974(15) 1_655 ?
Zn3 O2 1.984(7) . ?
Zn3 O16 2.072(15) 1_655 ?
O1 C1 1.193(10) . ?
O2 C1 1.254(11) . ?
O3 C8 1.203(11) . ?
O4 C8 1.262(12) . ?
O7 C32 1.244(10) . ?
O8 C32 1.223(11) . ?
O9 C46 1.247(11) . ?
O10 C46 1.246(10) . ?
O10 Zn1 1.963(7) 1_545 ?
O11 C47 1.255(12) . ?
O12 C47 1.259(10) . ?
O12 Zn2 2.012(6) 1_545 ?
O13 C48 1.275(10) . ?
O14 C48 1.229(10) . ?
C33 O6 1.223(16) . ?
C33 O5 1.23(2) . ?
C33 C30 1.529(17) . ?
C55 O15 1.20(2) . ?
C55 O16 1.24(2) . ?
C55 C51 1.48(2) . ?
O6 Zn1 1.966(12) 1_655 ?
O16 Zn3 2.072(15) 1_455 ?
C33' O6' 1.22(2) . ?
C33' O5' 1.24(3) . ?
C33' C30 1.49(2) . ?
C55' O15' 1.24(2) . ?
C55' O16' 1.25(2) . ?
C55' C51 1.53(2) . ?
O6' Zn1 2.00(2) 1_655 ?
O16' Zn3 1.974(15) 1_455 ?
O17 C80 1.278(15) . ?
O17 Zn3 1.920(8) 1_465 ?
O18 C80 1.243(17) . ?
O19 C79 1.196(13) . ?
O19 Zn2 1.953(7) 1_464 ?
O20 C79 1.231(13) . ?
O21 C93 1.243(11) . ?
O21 Zn2 2.036(6) 1_454 ?
O22 C93 1.239(12) . ?
O23 C94 1.258(12) . ?
O24 C94 1.239(11) . ?
N1 C10 1.328(10) . ?
N1 C12 1.346(12) . ?
N1 C9 1.475(12) . ?
N2 C17 1.334(11) . ?
N2 C18 1.399(10) . ?
N3 C23 1.335(13) . ?
N3 C22 1.355(13) . ?
N3 C25 1.506(13) . ?
N4 C36 1.280(12) . ?
N4 C37 1.317(12) . ?
N4 C39 1.524(11) . ?
N5 C84 1.324(13) . ?
N5 C83 1.356(13) . ?
N5 C86 1.478(13) . ?
C63 C66 1.345(13) . ?
C63 C62 1.366(14) . ?
C63 H63A 0.9300 . ?
N7 C70 1.299(19) . ?
N7 C69 1.347(19) . ?
N7 C72 1.485(16) . ?
N8 C61 1.360(12) . ?
N8 C57 1.373(17) . ?
N8 C56 1.464(15) . ?
C1 C2 1.490(12) . ?
C2 C3 1.380(11) . ?
C2 C7 1.392(12) . ?
C3 C5 1.380(12) . ?
C3 H3A 0.9300 . ?
C4 C5 1.371(13) . ?
C4 C6 1.441(13) . ?
C4 H4A 0.9300 . ?
C5 C9 1.533(12) . ?
C6 C7 1.352(13) . ?
C6 C8 1.507(12) . ?
C7 H7A 0.9300 . ?
C9 H9A 0.9700 . ?
C9 H9B 0.9700 . ?
C10 C11 1.408(13) . ?
C10 H10A 0.9300 . ?
C11 C14 1.349(12) . ?
C11 H11A 0.9300 . ?
C12 C13 1.365(15) . ?
C12 H12A 0.9300 . ?
C13 C14 1.388(12) . ?
C13 H13A 0.9300 . ?
C14 C15 1.481(13) . ?
C15 C19 1.347(12) . ?
C15 C16 1.380(11) . ?
C16 C17 1.370(12) . ?
C16 H16A 0.9300 . ?
C17 C34 1.506(11) . ?
C18 C19 1.339(12) . ?
C18 C20 1.473(12) . ?
C19 H19A 0.9300 . ?
C20 C21 1.390(13) . ?
C20 C24 1.392(12) . ?
C21 C22 1.361(15) . ?
C21 H21A 0.9300 . ?
C22 H22A 0.9300 . ?
C23 C24 1.354(14) . ?
C23 H23A 0.9300 . ?
C24 H24A 0.9300 . ?
C25 C26 1.510(14) . ?
C25 H25A 0.9700 . ?
C25 H25B 0.9700 . ?
C26 C27 1.382(11) . ?
C26 C31 1.407(15) . ?
C27 C28 1.382(11) . ?
C27 H27A 0.9300 . ?
C28 C29 1.401(12) . ?
C28 C32 1.515(12) . ?
C29 C30 1.358(14) . ?
C29 H29A 0.9300 . ?
C30 C31 1.403(16) . ?
C31 H31A 0.9300 . ?
C34 C38 1.358(14) . ?
C34 C35 1.370(13) . ?
C35 C36 1.393(14) . ?
C35 H35A 0.9300 . ?
C36 H36A 0.9300 . ?
C37 C38 1.382(15) . ?
C37 H37A 0.9300 . ?
C38 H38A 0.9300 . ?
C39 C40 1.502(12) . ?
C39 H39A 0.9700 . ?
C39 H39B 0.9700 . ?
C40 C45 1.382(12) . ?
C40 C41 1.392(12) . ?
C41 C42 1.421(12) . ?
C41 H41A 0.9300 . ?
C42 C43 1.373(11) . ?
C42 C46 1.508(12) . ?
C43 C44 1.393(11) . ?
C43 H43A 0.9300 . ?
C44 C45 1.372(11) . ?
C44 C47 1.503(12) . ?
C45 H45A 0.9300 . ?
C48 C49 1.489(11) . ?
C49 C50 1.396(11) . ?
C49 C54 1.407(11) . ?
C50 C51 1.365(13) . ?
C50 H50A 0.9300 . ?
C51 C52 1.373(15) . ?
C52 C53 1.390(14) . ?
C52 H52A 0.9300 . ?
C53 C54 1.386(12) . ?
C53 C56 1.504(13) . ?
C54 H54A 0.9300 . ?
C56 H56A 0.9700 . ?
C56 H56B 0.9700 . ?
C57 C58 1.41(2) . ?
C57 H57A 0.9300 . ?
C58 C59 1.364(14) . ?
C58 H58A 0.9300 . ?
C59 C60 1.386(15) . ?
C59 C62 1.490(16) . ?
C60 C61 1.372(16) . ?
C60 H60A 0.9300 . ?
C61 H61A 0.9300 . ?
C62 C65 1.371(16) . ?
N6 C66 1.343(13) . ?
N6 C64 1.396(13) . ?
C64 C65 1.382(15) . ?
C64 C81 1.456(15) . ?
C65 H65A 0.9300 . ?
C66 C67 1.476(13) . ?
C67 C71 1.332(16) . ?
C67 C68 1.358(15) . ?
C68 C69 1.379(18) . ?
C68 H68A 0.9300 . ?
C69 H69A 0.9300 . ?
C70 C71 1.38(2) . ?
C70 H70A 0.9300 . ?
C71 H71A 0.9300 . ?
C72 C73 1.539(17) . ?
C72 H72A 0.9700 . ?
C72 H72B 0.9700 . ?
C73 C74 1.384(16) . ?
C73 C78 1.446(19) . ?
C74 C75 1.322(16) . ?
C74 H74A 0.9300 . ?
C75 C76 1.349(16) . ?
C75 C79 1.541(11) . ?
C76 C77 1.404(17) . ?
C76 H76A 0.9300 . ?
C77 C78 1.378(18) . ?
C77 C80 1.506(18) . ?
C78 H78A 0.9300 . ?
C81 C82 1.393(13) . ?
C81 C85 1.406(16) . ?
C82 C83 1.315(16) . ?
C82 H82A 0.9300 . ?
C83 H83A 0.9300 . ?
C84 C85 1.362(17) . ?
C84 H84A 0.9300 . ?
C85 H85A 0.9300 . ?
C86 C87 1.529(11) . ?
C86 H86A 0.9700 . ?
C86 H86B 0.9700 . ?
C87 C90 1.372(13) . ?
C87 C88 1.408(12) . ?
C88 C89 1.413(13) . ?
C88 H88A 0.9300 . ?
C89 C92 1.363(13) . ?
C89 C93 1.509(12) . ?
C90 C91 1.381(12) . ?
C90 H90A 0.9300 . ?
C91 C92 1.367(12) . ?
C91 C94 1.508(13) . ?
C92 H92A 0.9300 . ?

loop_
_geom_torsion_atom_site_label_1
_geom_torsion_atom_site_label_2
_geom_torsion_atom_site_label_3
_geom_torsion_atom_site_label_4
_geom_torsion
_geom_torsion_site_symmetry_1
_geom_torsion_site_symmetry_2
_geom_torsion_site_symmetry_3
_geom_torsion_site_symmetry_4
_geom_torsion_publ_flag
O5_a C33_a O6_a Zn1 4(4) . . . 1_655 ?
C30 C33 O6 Zn1 165.7(11) . . . 1_655 ?
O15 C55 O16 Zn3 8(4) . . . 1_455 ?
C51 C55 O16 Zn3 -178(2) . . . 1_455 ?
O5' C33' O6' Zn1 26(4) . . . 1_655 ?
C30 C33' O6' Zn1 -175.3(15) . . . 1_655 ?
O15' C55' O16' Zn3 -13(4) . . . 1_455 ?
C51 C55' O16' Zn3 168.2(17) . . . 1_455 ?
Zn3 O2 C1 O1 8(2) . . . . ?
Zn3 O2 C1 C2 -170.9(8) . . . . ?
O1 C1 C2 C3 -7.7(13) . . . . ?
O2 C1 C2 C3 171.6(10) . . . . ?
O1 C1 C2 C7 170.5(9) . . . . ?
O2 C1 C2 C7 -10.2(13) . . . . ?
C7 C2 C3 C5 0.4(11) . . . . ?
C1 C2 C3 C5 178.6(7) . . . . ?
C6 C4 C5 C3 -0.3(12) . . . . ?
C6 C4 C5 C9 174.8(8) . . . . ?
C2 C3 C5 C4 -0.4(12) . . . . ?
C2 C3 C5 C9 -175.5(7) . . . . ?
C5 C4 C6 C7 1.0(13) . . . . ?
C5 C4 C6 C8 -179.4(8) . . . . ?
C4 C6 C7 C2 -1.0(13) . . . . ?
C8 C6 C7 C2 179.4(8) . . . . ?
C3 C2 C7 C6 0.4(12) . . . . ?
C1 C2 C7 C6 -177.9(8) . . . . ?
Zn1 O4 C8 O3 2.5(11) . . . . ?
Zn1 O4 C8 C6 -178.6(6) . . . . ?
C7 C6 C8 O3 3.7(13) . . . . ?
C4 C6 C8 O3 -175.9(9) . . . . ?
C7 C6 C8 O4 -175.2(8) . . . . ?
C4 C6 C8 O4 5.2(13) . . . . ?
C10 N1 C9 C5 106.7(8) . . . . ?
C12 N1 C9 C5 -69.2(10) . . . . ?
C4 C5 C9 N1 -78.5(10) . . . . ?
C3 C5 C9 N1 96.6(9) . . . . ?
C12 N1 C10 C11 1.0(12) . . . . ?
C9 N1 C10 C11 -174.9(7) . . . . ?
N1 C10 C11 C14 3.7(12) . . . . ?
C10 N1 C12 C13 -3.1(14) . . . . ?
C9 N1 C12 C13 172.9(9) . . . . ?
N1 C12 C13 C14 0.5(16) . . . . ?
C10 C11 C14 C13 -6.1(12) . . . . ?
C10 C11 C14 C15 173.4(7) . . . . ?
C12 C13 C14 C11 4.0(14) . . . . ?
C12 C13 C14 C15 -175.5(9) . . . . ?
C11 C14 C15 C19 -135.2(8) . . . . ?
C13 C14 C15 C19 44.3(11) . . . . ?
C11 C14 C15 C16 41.1(11) . . . . ?
C13 C14 C15 C16 -139.4(9) . . . . ?
C19 C15 C16 C17 -1.6(11) . . . . ?
C14 C15 C16 C17 -177.9(7) . . . . ?
C18 N2 C17 C16 -2.5(11) . . . . ?
C18 N2 C17 C34 179.1(7) . . . . ?
C15 C16 C17 N2 3.1(12) . . . . ?
C15 C16 C17 C34 -178.5(7) . . . . ?
C17 N2 C18 C19 0.4(11) . . . . ?
C17 N2 C18 C20 -179.8(7) . . . . ?
N2 C18 C19 C15 1.1(12) . . . . ?
C20 C18 C19 C15 -178.7(7) . . . . ?
C16 C15 C19 C18 -0.5(12) . . . . ?
C14 C15 C19 C18 175.9(7) . . . . ?
C19 C18 C20 C21 144.3(8) . . . . ?
N2 C18 C20 C21 -35.4(11) . . . . ?
C19 C18 C20 C24 -34.8(11) . . . . ?
N2 C18 C20 C24 145.4(8) . . . . ?
C24 C20 C21 C22 -1.4(12) . . . . ?
C18 C20 C21 C22 179.3(8) . . . . ?
C23 N3 C22 C21 1.2(14) . . . . ?
C25 N3 C22 C21 177.3(8) . . . . ?
C20 C21 C22 N3 -0.1(14) . . . . ?
C22 N3 C23 C24 -0.6(15) . . . . ?
C25 N3 C23 C24 -176.6(9) . . . . ?
N3 C23 C24 C20 -1.1(15) . . . . ?
C21 C20 C24 C23 2.0(13) . . . . ?
C18 C20 C24 C23 -178.7(9) . . . . ?
C23 N3 C25 C26 80.1(11) . . . . ?
C22 N3 C25 C26 -96.1(11) . . . . ?
N3 C25 C26 C27 86.8(12) . . . . ?
N3 C25 C26 C31 -89.1(11) . . . . ?
C31 C26 C27 C28 -0.1(13) . . . . ?
C25 C26 C27 C28 -176.2(8) . . . . ?
C26 C27 C28 C29 0.7(13) . . . . ?
C26 C27 C28 C32 178.5(8) . . . . ?
C27 C28 C29 C30 -0.8(13) . . . . ?
C32 C28 C29 C30 -178.5(8) . . . . ?
C28 C29 C30 C31 0.1(14) . . . . ?
C28 C29 C30 C33' -173.2(14) . . . . ?
C28 C29 C30 C33 177.0(10) . . . . ?
O6' C33' C30 C29 146(2) . . . . ?
O5' C33' C30 C29 -56(3) . . . . ?
O6' C33' C30 C31 -26(3) . . . . ?
O5' C33' C30 C31 132(3) . . . . ?
O6' C33' C30 C33 -56(4) . . . . ?
O5' C33' C30 C33 101(6) . . . . ?
O6 C33 C30 C29 75(3) . . . . ?
O5 C33 C30 C29 -122(3) . . . . ?
O6 C33 C30 C31 -108(2) . . . . ?
O5 C33 C30 C31 55(3) . . . . ?
O6 C33 C30 C33' 48(4) . . . . ?
O5 C33 C30 C33' -149(6) . . . . ?
C29 C30 C31 C26 0.5(14) . . . . ?
C33' C30 C31 C26 171.9(16) . . . . ?
C33 C30 C31 C26 -176.8(10) . . . . ?
C27 C26 C31 C30 -0.6(13) . . . . ?
C25 C26 C31 C30 175.5(9) . . . . ?
Zn2 O7 C32 O8 -18.9(12) . . . . ?
Zn2 O7 C32 C28 160.9(6) . . . . ?
C27 C28 C32 O8 -18.1(12) . . . . ?
C29 C28 C32 O8 159.7(9) . . . . ?
C27 C28 C32 O7 162.1(8) . . . . ?
C29 C28 C32 O7 -20.1(12) . . . . ?
N2 C17 C34 C38 -6.9(13) . . . . ?
C16 C17 C34 C38 174.6(10) . . . . ?
N2 C17 C34 C35 168.8(8) . . . . ?
C16 C17 C34 C35 -9.6(13) . . . . ?
C38 C34 C35 C36 -2.9(15) . . . . ?
C17 C34 C35 C36 -178.7(9) . . . . ?
C37 N4 C36 C35 -2.1(16) . . . . ?
C39 N4 C36 C35 -179.0(9) . . . . ?
C34 C35 C36 N4 1.6(16) . . . . ?
C36 N4 C37 C38 3.8(18) . . . . ?
C39 N4 C37 C38 -179.2(11) . . . . ?
C35 C34 C38 C37 4.7(19) . . . . ?
C17 C34 C38 C37 -179.3(12) . . . . ?
N4 C37 C38 C34 -5(2) . . . . ?
C36 N4 C39 C40 100.2(10) . . . . ?
C37 N4 C39 C40 -76.8(11) . . . . ?
N4 C39 C40 C45 92.3(10) . . . . ?
N4 C39 C40 C41 -86.6(9) . . . . ?
C45 C40 C41 C42 -0.3(11) . . . . ?
C39 C40 C41 C42 178.6(7) . . . . ?
C40 C41 C42 C43 -1.0(11) . . . . ?
C40 C41 C42 C46 174.5(7) . . . . ?
C41 C42 C43 C44 1.3(11) . . . . ?
C46 C42 C43 C44 -174.0(7) . . . . ?
C42 C43 C44 C45 -0.5(11) . . . . ?
C42 C43 C44 C47 175.8(8) . . . . ?
C43 C44 C45 C40 -0.8(11) . . . . ?
C47 C44 C45 C40 -177.0(7) . . . . ?
C41 C40 C45 C44 1.2(11) . . . . ?
C39 C40 C45 C44 -177.7(7) . . . . ?
Zn1 O10 C46 O9 13.0(13) 1_545 . . . ?
Zn1 O10 C46 C42 -168.5(5) 1_545 . . . ?
C43 C42 C46 O10 -174.1(8) . . . . ?
C41 C42 C46 O10 10.6(11) . . . . ?
C43 C42 C46 O9 4.5(12) . . . . ?
C41 C42 C46 O9 -170.8(8) . . . . ?
Zn2 O12 C47 O11 -24.4(15) 1_545 . . . ?
Zn2 O12 C47 C44 158.2(6) 1_545 . . . ?
C45 C44 C47 O12 12.4(13) . . . . ?
C43 C44 C47 O12 -163.8(8) . . . . ?
C45 C44 C47 O11 -165.2(10) . . . . ?
C43 C44 C47 O11 18.6(14) . . . . ?
Zn1 O13 C48 O14 5.6(12) . . . . ?
Zn1 O13 C48 C49 -172.0(5) . . . . ?
O14 C48 C49 C50 -158.3(9) . . . . ?
O13 C48 C49 C50 19.3(11) . . . . ?
O14 C48 C49 C54 21.5(12) . . . . ?
O13 C48 C49 C54 -160.8(7) . . . . ?
C54 C49 C50 C51 -2.2(13) . . . . ?
C48 C49 C50 C51 177.7(8) . . . . ?
C49 C50 C51 C52 0.4(14) . . . . ?
C49 C50 C51 C55 178(2) . . . . ?
C49 C50 C51 C55' -178.2(16) . . . . ?
O15 C55 C51 C50 143(3) . . . . ?
O16 C55 C51 C50 -31(4) . . . . ?
O15 C55 C51 C52 -39(4) . . . . ?
O16 C55 C51 C52 147(2) . . . . ?
O15 C55 C51 C55' 133(10) . . . . ?
O16 C55 C51 C55' -41(5) . . . . ?
O15' C55' C51 C50 21(4) . . . . ?
O16' C55' C51 C50 -160(2) . . . . ?
O15' C55' C51 C52 -157(3) . . . . ?
O16' C55' C51 C52 22(4) . . . . ?
O15' C55' C51 C55 -167(10) . . . . ?
O16' C55' C51 C55 12(5) . . . . ?
C50 C51 C52 C53 2.3(15) . . . . ?
C55 C51 C52 C53 -175.6(17) . . . . ?
C55' C51 C52 C53 -179(2) . . . . ?
C51 C52 C53 C54 -3.0(15) . . . . ?
C51 C52 C53 C56 176.0(10) . . . . ?
C52 C53 C54 C49 1.1(13) . . . . ?
C56 C53 C54 C49 -177.8(9) . . . . ?
C50 C49 C54 C53 1.3(12) . . . . ?
C48 C49 C54 C53 -178.5(8) . . . . ?
C61 N8 C56 C53 111.0(10) . . . . ?
C57 N8 C56 C53 -67.8(13) . . . . ?
C54 C53 C56 N8 100.2(11) . . . . ?
C52 C53 C56 N8 -78.8(13) . . . . ?
C61 N8 C57 C58 -4.4(16) . . . . ?
C56 N8 C57 C58 174.4(11) . . . . ?
N8 C57 C58 C59 3.7(18) . . . . ?
C57 C58 C59 C60 0.0(16) . . . . ?
C57 C58 C59 C62 -178.7(10) . . . . ?
C58 C59 C60 C61 -2.8(14) . . . . ?
C62 C59 C60 C61 175.9(8) . . . . ?
C57 N8 C61 C60 1.4(14) . . . . ?
C56 N8 C61 C60 -177.4(9) . . . . ?
C59 C60 C61 N8 2.1(14) . . . . ?
C66 C63 C62 C65 1.5(13) . . . . ?
C66 C63 C62 C59 -178.3(8) . . . . ?
C58 C59 C62 C63 -144.2(10) . . . . ?
C60 C59 C62 C63 37.1(12) . . . . ?
C58 C59 C62 C65 36.0(13) . . . . ?
C60 C59 C62 C65 -142.8(9) . . . . ?
C66 N6 C64 C65 -1.3(13) . . . . ?
C66 N6 C64 C81 178.4(8) . . . . ?
C63 C62 C65 C64 -1.9(14) . . . . ?
C59 C62 C65 C64 178.0(8) . . . . ?
N6 C64 C65 C62 1.8(13) . . . . ?
C81 C64 C65 C62 -177.9(8) . . . . ?
C64 N6 C66 C63 1.0(13) . . . . ?
C64 N6 C66 C67 180.0(8) . . . . ?
C62 C63 C66 N6 -1.0(13) . . . . ?
C62 C63 C66 C67 180.0(8) . . . . ?
N6 C66 C67 C71 161.7(15) . . . . ?
C63 C66 C67 C71 -19.3(18) . . . . ?
N6 C66 C67 C68 -9.8(15) . . . . ?
C63 C66 C67 C68 169.2(11) . . . . ?
C71 C67 C68 C69 7(2) . . . . ?
C66 C67 C68 C69 179.1(12) . . . . ?
C70 N7 C69 C68 1(3) . . . . ?
C72 N7 C69 C68 -176.0(14) . . . . ?
C67 C68 C69 N7 0(2) . . . . ?
C69 N7 C70 C71 -7(3) . . . . ?
C72 N7 C70 C71 169.2(19) . . . . ?
C68 C67 C71 C70 -15(3) . . . . ?
C66 C67 C71 C70 173(2) . . . . ?
N7 C70 C71 C67 15(4) . . . . ?
C70 N7 C72 C73 118.2(19) . . . . ?
C69 N7 C72 C73 -65.2(19) . . . . ?
N7 C72 C73 C74 91.6(16) . . . . ?
N7 C72 C73 C78 -90.5(15) . . . . ?
C78 C73 C74 C75 3.1(16) . . . . ?
C72 C73 C74 C75 -179.0(11) . . . . ?
C73 C74 C75 C76 0.5(17) . . . . ?
C73 C74 C75 C79 179.6(10) . . . . ?
C74 C75 C76 C77 -4.1(16) . . . . ?
C79 C75 C76 C77 176.8(9) . . . . ?
C75 C76 C77 C78 3.8(16) . . . . ?
C75 C76 C77 C80 -176.2(11) . . . . ?
C76 C77 C78 C73 -0.1(16) . . . . ?
C80 C77 C78 C73 -180.0(11) . . . . ?
C74 C73 C78 C77 -3.2(16) . . . . ?
C72 C73 C78 C77 178.7(10) . . . . ?
Zn2 O19 C79 O20 0.4(15) 1_464 . . . ?
Zn2 O19 C79 C75 -176.2(7) 1_464 . . . ?
C74 C75 C79 O19 -156.5(10) . . . . ?
C76 C75 C79 O19 22.6(15) . . . . ?
C74 C75 C79 O20 26.5(15) . . . . ?
C76 C75 C79 O20 -154.3(11) . . . . ?
Zn3 O17 C80 O18 24(2) 1_465 . . . ?
Zn3 O17 C80 C77 -154.7(8) 1_465 . . . ?
C78 C77 C80 O18 176.3(14) . . . . ?
C76 C77 C80 O18 -3.6(19) . . . . ?
C78 C77 C80 O17 -4.9(18) . . . . ?
C76 C77 C80 O17 175.2(10) . . . . ?
C65 C64 C81 C82 -38.8(12) . . . . ?
N6 C64 C81 C82 141.4(9) . . . . ?
C65 C64 C81 C85 142.0(10) . . . . ?
N6 C64 C81 C85 -37.7(13) . . . . ?
C85 C81 C82 C83 -1.3(13) . . . . ?
C64 C81 C82 C83 179.4(8) . . . . ?
C81 C82 C83 N5 -1.6(14) . . . . ?
C84 N5 C83 C82 1.7(13) . . . . ?
C86 N5 C83 C82 -176.3(8) . . . . ?
C83 N5 C84 C85 1.3(15) . . . . ?
C86 N5 C84 C85 179.4(9) . . . . ?
N5 C84 C85 C81 -4.4(16) . . . . ?
C82 C81 C85 C84 4.4(15) . . . . ?
C64 C81 C85 C84 -176.4(9) . . . . ?
C84 N5 C86 C87 -107.7(10) . . . . ?
C83 N5 C86 C87 70.4(10) . . . . ?
N5 C86 C87 C90 -93.0(10) . . . . ?
N5 C86 C87 C88 83.7(11) . . . . ?
C90 C87 C88 C89 0.2(12) . . . . ?
C86 C87 C88 C89 -176.7(8) . . . . ?
C87 C88 C89 C92 -0.1(12) . . . . ?
C87 C88 C89 C93 -179.6(8) . . . . ?
C88 C87 C90 C91 1.2(13) . . . . ?
C86 C87 C90 C91 178.0(8) . . . . ?
C87 C90 C91 C92 -2.6(12) . . . . ?
C87 C90 C91 C94 175.7(8) . . . . ?
C88 C89 C92 C91 -1.5(13) . . . . ?
C93 C89 C92 C91 178.1(8) . . . . ?
C90 C91 C92 C89 2.8(12) . . . . ?
C94 C91 C92 C89 -175.5(8) . . . . ?
Zn2 O21 C93 O22 2.8(11) 1_454 . . . ?
Zn2 O21 C93 C89 -179.0(6) 1_454 . . . ?
C92 C89 C93 O22 -16.4(13) . . . . ?
C88 C89 C93 O22 163.1(9) . . . . ?
C92 C89 C93 O21 165.3(8) . . . . ?
C88 C89 C93 O21 -15.2(12) . . . . ?
Zn3 O23 C94 O24 -10.3(13) . . . . ?
Zn3 O23 C94 C91 166.3(6) . . . . ?
C92 C91 C94 O24 155.4(8) . . . . ?
C90 C91 C94 O24 -22.8(12) . . . . ?
C92 C91 C94 O23 -21.5(12) . . . . ?
C90 C91 C94 O23 160.2(8) . . . . ?

loop_
_platon_squeeze_void_nr
_platon_squeeze_void_average_x
_platon_squeeze_void_average_y
_platon_squeeze_void_average_z
_platon_squeeze_void_volume
_platon_squeeze_void_count_electrons
_platon_squeeze_void_content
1 0.500 0.423 1.000 1425 340 ' '
